data_7014918
loop_
_publ_author_name
'Franz, Daniel'
'Bolte, Michael'
'Lerner, Hans-Wolfram'
'Wagner, Matthias'

_publ_section_title
;
 Ditopic hydridoborates and hydridoboranes: bridging ligands in
 coordination polymers and versatile hydroboration reagents
;
_journal_issue 11
_journal_name_full 'Dalton Transactions'
_journal_page_first 2433
_journal_paper_doi 10.1039/c0dt01271h
_journal_volume 40
_journal_year 2011
_chemical_formula_moiety 'C34 H66 B2 Li2 O4'
_chemical_formula_sum 'C34 H66 B2 Li2 O4'
_chemical_formula_weight 574.37
_chemical_name_systematic
;
?
;
_space_group_IT_number 2
_symmetry_cell_setting triclinic
_symmetry_space_group_name_Hall '-P 1'
_symmetry_space_group_name_H-M 'P -1'
_atom_sites_solution_hydrogens geom
_atom_sites_solution_primary direct
_atom_sites_solution_secondary difmap
_audit_creation_method SHELXL-97
_cell_angle_alpha 67.763(8)
_cell_angle_beta 76.707(9)
_cell_angle_gamma 75.464(9)
_cell_formula_units_Z 2
_cell_length_a 9.2666(10)
_cell_length_b 14.2673(15)
_cell_length_c 15.9830(19)
_cell_measurement_reflns_used 4459
_cell_measurement_temperature 173(2)
_cell_measurement_theta_max 26.0
_cell_measurement_theta_min 3.3
_cell_volume 1871.7(4)
_computing_cell_refinement 'X-Area (Stoe & Cie, 2001)'
_computing_data_collection 'X-Area (Stoe & Cie, 2001)'
_computing_data_reduction 'X-Area (Stoe & Cie, 2001)'
_computing_molecular_graphics 'XP in SHELXTL-Plus (Sheldrick, 1991)'
_computing_publication_material SHELXL97
_computing_structure_refinement 'SHELXL97 (Sheldrick, 2008) '
_computing_structure_solution 'SHELXS97 (Sheldrick, 2008) '
_diffrn_ambient_temperature 173(2)
_diffrn_measured_fraction_theta_full 1.000
_diffrn_measured_fraction_theta_max 1.000
_diffrn_measurement_device_type 'STOE IPDS II two-circle-diffractometer'
_diffrn_measurement_method \w
_diffrn_radiation_monochromator graphite
_diffrn_radiation_source 'fine-focus sealed tube'
_diffrn_radiation_type MoK\a
_diffrn_radiation_wavelength 0.71073
_diffrn_reflns_av_R_equivalents 0.0788
_diffrn_reflns_av_sigmaI/netI 0.1397
_diffrn_reflns_limit_h_max 11
_diffrn_reflns_limit_h_min -10
_diffrn_reflns_limit_k_max 16
_diffrn_reflns_limit_k_min -15
_diffrn_reflns_limit_l_max 19
_diffrn_reflns_limit_l_min 0
_diffrn_reflns_number 11646
_diffrn_reflns_theta_full 25.00
_diffrn_reflns_theta_max 25.03
_diffrn_reflns_theta_min 1.39
_diffrn_standards_number 0
_exptl_absorpt_coefficient_mu 0.062
_exptl_absorpt_correction_type none
_exptl_crystal_colour colourless
_exptl_crystal_density_diffrn 1.019
_exptl_crystal_density_method 'not measured'
_exptl_crystal_description needle
_exptl_crystal_F_000 636
_exptl_crystal_size_max 0.32
_exptl_crystal_size_mid 0.14
_exptl_crystal_size_min 0.13
_refine_diff_density_max 0.233
_refine_diff_density_min -0.196
_refine_diff_density_rms 0.044
_refine_ls_extinction_method none
_refine_ls_goodness_of_fit_ref 0.829
_refine_ls_hydrogen_treatment constr
_refine_ls_matrix_type full
_refine_ls_number_parameters 381
_refine_ls_number_reflns 6579
_refine_ls_number_restraints 0
_refine_ls_restrained_S_all 0.829
_refine_ls_R_factor_all 0.1275
_refine_ls_R_factor_gt 0.0572
_refine_ls_shift/su_max 0.000
_refine_ls_shift/su_mean 0.000
_refine_ls_structure_factor_coef Fsqd
_refine_ls_weighting_details 'calc w=1/[\s^2^(Fo^2^)+(0.0464P)^2^] where P=(Fo^2^+2Fc^2^)/3'
_refine_ls_weighting_scheme calc
_refine_ls_wR_factor_gt 0.0961
_refine_ls_wR_factor_ref 0.1117
_reflns_number_gt 3327
_reflns_number_total 6579
_reflns_threshold_expression I>2\s(I)
_cod_data_source_file C0DT01271H.TXT
_cod_data_source_block wa920
_cod_depositor_comments
;
The following automatic conversions were performed:
'_symmetry_cell_setting' value 'Triclinic' changed to 'triclinic'
according to '/home/saulius/struct/CIF-dictionaries/cif_core.dic'
dictionary named 'cif_core.dic' version 2.4.1 from 2010-06-29.

Automatic conversion script
Id: cif_fix_enum 1555 2011-01-17 13:19:09Z saulius 
;
_cod_database_code 7014918

loop_
_symmetry_equiv_pos_as_xyz
'x, y, z'
'-x, -y, -z'

loop_
_atom_site_label
_atom_site_type_symbol
_atom_site_fract_x
_atom_site_fract_y
_atom_site_fract_z
_atom_site_U_iso_or_equiv
_atom_site_adp_type
_atom_site_occupancy
_atom_site_symmetry_multiplicity
_atom_site_calc_flag
_atom_site_refinement_flags
_atom_site_disorder_assembly
_atom_site_disorder_group
Li1 Li 0.3752(4) 0.31109(18) 0.21234(17) 0.0283(9) Uani 1 1 d . . .
Li2 Li 0.1484(4) 0.16145(18) 0.26053(17) 0.0271(9) Uani 1 1 d . . .
B1 B 0.3245(3) 0.16978(12) 0.35512(12) 0.0261(6) Uani 1 1 d . . .
H1A H 0.2165 0.1679 0.3740 0.039 Uiso 1 1 calc R . .
H1B H 0.3580 0.1575 0.2968 0.039 Uiso 1 1 calc R . .
H1C H 0.3424 0.2374 0.3479 0.039 Uiso 1 1 calc R . .
C1 C 0.4175(2) 0.08166(11) 0.43196(10) 0.0194(5) Uani 1 1 d . . .
C2 C 0.5331(2) 0.00528(12) 0.41113(10) 0.0210(5) Uani 1 1 d . . .
H2 H 0.5581 0.0080 0.3493 0.025 Uiso 1 1 calc R . .
C3 C 0.6134(2) -0.07415(11) 0.47523(11) 0.0203(5) Uani 1 1 d . . .
C4 C 0.7265(2) -0.15644(11) 0.44370(10) 0.0248(5) Uani 1 1 d . . .
H4A H 0.8057 -0.1873 0.4836 0.030 Uiso 1 1 calc R . .
H4B H 0.7756 -0.1245 0.3805 0.030 Uiso 1 1 calc R . .
C5 C 0.6488(2) -0.24053(12) 0.44686(11) 0.0297(5) Uani 1 1 d . . .
H5A H 0.5941 -0.2682 0.5094 0.036 Uiso 1 1 calc R . .
H5B H 0.5730 -0.2090 0.4047 0.036 Uiso 1 1 calc R . .
C6 C 0.7540(2) -0.32973(11) 0.42154(11) 0.0313(6) Uani 1 1 d . . .
H6A H 0.8220 -0.3672 0.4680 0.038 Uiso 1 1 calc R . .
H6B H 0.8170 -0.3021 0.3619 0.038 Uiso 1 1 calc R . .
C7 C 0.6685(3) -0.40491(13) 0.41532(13) 0.0410(6) Uani 1 1 d . . .
H7A H 0.6071 -0.4329 0.4755 0.049 Uiso 1 1 calc R . .
H7B H 0.5981 -0.3662 0.3704 0.049 Uiso 1 1 calc R . .
C8 C 0.7666(3) -0.49497(14) 0.38780(13) 0.0481(7) Uani 1 1 d . . .
H8A H 0.7015 -0.5300 0.3728 0.058 Uiso 1 1 calc R . .
H8B H 0.8381 -0.4680 0.3319 0.058 Uiso 1 1 calc R . .
C9 C 0.8549(4) -0.57287(15) 0.46167(15) 0.0609(9) Uani 1 1 d . . .
H9A H 0.9153 -0.6287 0.4402 0.091 Uiso 1 1 calc R . .
H9B H 0.7849 -0.6011 0.5168 0.091 Uiso 1 1 calc R . .
H9C H 0.9217 -0.5392 0.4758 0.091 Uiso 1 1 calc R . .
B1A B 0.1879(3) 0.31041(13) 0.12300(12) 0.0285(6) Uani 1 1 d . . .
H1A1 H 0.1649 0.2473 0.1224 0.043 Uiso 1 1 calc R . .
H1A2 H 0.1624 0.3123 0.1854 0.043 Uiso 1 1 calc R . .
H1A3 H 0.2956 0.3116 0.1016 0.043 Uiso 1 1 calc R . .
C1A C 0.0901(2) 0.40951(12) 0.05626(11) 0.0237(5) Uani 1 1 d . . .
C2A C -0.0271(3) 0.47368(12) 0.09223(10) 0.0232(5) Uani 1 1 d . . .
H2A H -0.0480 0.4563 0.1568 0.028 Uiso 1 1 calc R . .
C3A C -0.1156(2) 0.56177(12) 0.03936(11) 0.0229(5) Uani 1 1 d . . .
C4A C -0.2335(2) 0.62672(11) 0.08770(10) 0.0272(6) Uani 1 1 d . . .
H4A1 H -0.2684 0.5817 0.1500 0.033 Uiso 1 1 calc R . .
H4A2 H -0.3213 0.6558 0.0544 0.033 Uiso 1 1 calc R . .
C5A C -0.1775(3) 0.71517(12) 0.09518(11) 0.0319(6) Uani 1 1 d . . .
H5A1 H -0.0901 0.6863 0.1289 0.038 Uiso 1 1 calc R . .
H5A2 H -0.1424 0.7603 0.0330 0.038 Uiso 1 1 calc R . .
C6A C -0.2972(3) 0.77944(13) 0.14338(12) 0.0418(7) Uani 1 1 d . . .
H6A1 H -0.3413 0.7329 0.2023 0.050 Uiso 1 1 calc R . .
H6A2 H -0.3789 0.8149 0.1056 0.050 Uiso 1 1 calc R . .
C7A C -0.2396(3) 0.86056(15) 0.16225(14) 0.0534(8) Uani 1 1 d . . .
H7A1 H -0.3229 0.8938 0.1988 0.064 Uiso 1 1 calc R . .
H7A2 H -0.1581 0.8247 0.2002 0.064 Uiso 1 1 calc R . .
C8A C -0.1808(4) 0.94309(16) 0.07967(15) 0.0583(9) Uani 1 1 d . . .
H8A1 H -0.0994 0.9105 0.0417 0.070 Uiso 1 1 calc R . .
H8A2 H -0.1364 0.9860 0.0996 0.070 Uiso 1 1 calc R . .
C9A C -0.3015(4) 1.01211(18) 0.02162(17) 0.0803(12) Uani 1 1 d . . .
H9A1 H -0.2570 1.0653 -0.0305 0.120 Uiso 1 1 calc R . .
H9A2 H -0.3824 1.0448 0.0587 0.120 Uiso 1 1 calc R . .
H9A3 H -0.3428 0.9707 -0.0007 0.120 Uiso 1 1 calc R . .
O11 O 0.33800(18) 0.45097(8) 0.21962(8) 0.0357(4) Uani 1 1 d . . .
C12 C 0.1904(3) 0.49579(14) 0.25026(15) 0.0492(7) Uani 1 1 d . . .
H12A H 0.1469 0.4469 0.3078 0.059 Uiso 1 1 calc R . .
H12B H 0.1241 0.5145 0.2037 0.059 Uiso 1 1 calc R . .
C13 C 0.2053(4) 0.5908(2) 0.2657(2) 0.0692(9) Uani 1 1 d . . .
H13A H 0.1752 0.6538 0.2143 0.083 Uiso 1 1 calc R . .
H13B H 0.1420 0.5965 0.3232 0.083 Uiso 1 1 calc R . .
C14 C 0.3685(4) 0.5756(2) 0.2712(2) 0.0804(10) Uani 1 1 d . . .
H14A H 0.4146 0.6321 0.2227 0.097 Uiso 1 1 calc R . .
H14B H 0.3817 0.5742 0.3314 0.097 Uiso 1 1 calc R . .
C15 C 0.4372(4) 0.4785(2) 0.2588(3) 0.0851(11) Uani 1 1 d . . .
H15A H 0.5351 0.4844 0.2179 0.102 Uiso 1 1 calc R . .
H15B H 0.4558 0.4249 0.3184 0.102 Uiso 1 1 calc R . .
O21 O 0.58832(18) 0.29983(8) 0.15893(8) 0.0332(4) Uani 1 1 d . . .
C22 C 0.6277(3) 0.37958(15) 0.07391(15) 0.0616(10) Uani 1 1 d . . .
H22A H 0.6709 0.4297 0.0853 0.074 Uiso 1 1 calc R . .
H22B H 0.5370 0.4167 0.0443 0.074 Uiso 1 1 calc R . .
C23 C 0.7401(4) 0.32930(18) 0.01428(15) 0.0668(10) Uani 1 1 d . . .
H23A H 0.8155 0.3730 -0.0231 0.080 Uiso 1 1 calc R . .
H23B H 0.6907 0.3142 -0.0268 0.080 Uiso 1 1 calc R . .
C24 C 0.8122(3) 0.23092(16) 0.08182(16) 0.0555(8) Uani 1 1 d . . .
H24A H 0.8542 0.1767 0.0539 0.067 Uiso 1 1 calc R . .
H24B H 0.8930 0.2430 0.1056 0.067 Uiso 1 1 calc R . .
C25 C 0.6804(3) 0.20296(13) 0.15591(13) 0.0402(7) Uani 1 1 d . . .
H25A H 0.6229 0.1629 0.1411 0.048 Uiso 1 1 calc R . .
H25B H 0.7154 0.1616 0.2155 0.048 Uiso 1 1 calc R . .
O31 O -0.06568(18) 0.16891(8) 0.31154(8) 0.0308(4) Uani 1 1 d . . .
C32 C -0.1008(3) 0.08932(14) 0.39747(13) 0.0521(8) Uani 1 1 d . . .
H32A H -0.0075 0.0498 0.4234 0.063 Uiso 1 1 calc R . .
H32B H -0.1519 0.0412 0.3888 0.063 Uiso 1 1 calc R . .
C33 C -0.2031(3) 0.14245(15) 0.46026(13) 0.0567(9) Uani 1 1 d . . .
H33A H -0.1447 0.1607 0.4947 0.068 Uiso 1 1 calc R . .
H33B H -0.2749 0.0990 0.5039 0.068 Uiso 1 1 calc R . .
C34 C -0.2833(3) 0.23720(15) 0.39429(15) 0.0476(7) Uani 1 1 d . . .
H34A H -0.3224 0.2929 0.4207 0.057 Uiso 1 1 calc R . .
H34B H -0.3677 0.2217 0.3764 0.057 Uiso 1 1 calc R . .
C35 C -0.1597(3) 0.26589(13) 0.31393(13) 0.0379(6) Uani 1 1 d . . .
H35A H -0.2027 0.3036 0.2564 0.045 Uiso 1 1 calc R . .
H35B H -0.1008 0.3097 0.3227 0.045 Uiso 1 1 calc R . .
O41 O 0.18270(19) 0.02077(9) 0.25874(9) 0.0389(4) Uani 1 1 d . . .
C42 C 0.0864(3) -0.01500(17) 0.22382(17) 0.0544(7) Uani 1 1 d . . .
H42A H 0.1022 0.0120 0.1561 0.065 Uiso 1 1 calc R . .
H42B H -0.0209 0.0068 0.2464 0.065 Uiso 1 1 calc R . .
C43 C 0.1302(4) -0.12921(19) 0.2584(2) 0.0797(11) Uani 1 1 d . . .
H43A H 0.0647 -0.1593 0.3163 0.096 Uiso 1 1 calc R . .
H43B H 0.1217 -0.1585 0.2130 0.096 Uiso 1 1 calc R . .
C44 C 0.2890(4) -0.15062(19) 0.2737(2) 0.0736(10) Uani 1 1 d . . .
H44A H 0.3575 -0.1786 0.2278 0.088 Uiso 1 1 calc R . .
H44B H 0.3016 -0.2010 0.3355 0.088 Uiso 1 1 calc R . .
C45 C 0.3216(3) -0.04997(15) 0.26406(16) 0.0503(7) Uani 1 1 d . . .
H45A H 0.3654 -0.0565 0.3174 0.060 Uiso 1 1 calc R . .
H45B H 0.3944 -0.0260 0.2080 0.060 Uiso 1 1 calc R . .

loop_
_atom_site_aniso_label
_atom_site_aniso_U_11
_atom_site_aniso_U_22
_atom_site_aniso_U_33
_atom_site_aniso_U_23
_atom_site_aniso_U_13
_atom_site_aniso_U_12
Li1 0.031(2) 0.0236(13) 0.0308(14) -0.0061(10) -0.0075(14) -0.0086(14)
Li2 0.025(2) 0.0220(13) 0.0306(14) -0.0023(10) -0.0069(14) -0.0054(13)
B1 0.0278(15) 0.0244(9) 0.0247(9) -0.0047(7) -0.0084(10) -0.0043(10)
C1 0.0183(12) 0.0174(8) 0.0219(8) -0.0010(6) -0.0065(8) -0.0080(8)
C2 0.0258(13) 0.0237(8) 0.0150(8) -0.0040(5) -0.0039(8) -0.0102(8)
C3 0.0189(12) 0.0169(8) 0.0244(9) -0.0040(6) -0.0058(8) -0.0042(8)
C4 0.0228(13) 0.0248(8) 0.0249(9) -0.0080(6) -0.0050(8) -0.0004(8)
C5 0.0269(13) 0.0260(8) 0.0367(10) -0.0112(6) -0.0055(9) -0.0042(9)
C6 0.0277(14) 0.0298(9) 0.0389(10) -0.0151(6) -0.0080(9) -0.0013(9)
C7 0.0408(16) 0.0318(10) 0.0595(13) -0.0230(7) -0.0163(11) -0.0030(10)
C8 0.059(2) 0.0369(11) 0.0616(14) -0.0276(7) -0.0247(13) -0.0014(12)
C9 0.081(2) 0.0361(11) 0.0767(16) -0.0254(8) -0.0401(16) 0.0056(13)
B1A 0.0294(15) 0.0295(9) 0.0250(9) -0.0028(7) -0.0108(10) -0.0063(10)
C1A 0.0249(13) 0.0223(9) 0.0256(9) -0.0029(6) -0.0098(9) -0.0103(9)
C2A 0.0257(13) 0.0260(9) 0.0182(8) -0.0012(6) -0.0070(9) -0.0116(9)
C3A 0.0220(13) 0.0210(9) 0.0265(9) -0.0041(6) -0.0091(9) -0.0069(9)
C4A 0.0225(13) 0.0283(8) 0.0258(9) -0.0017(6) -0.0046(8) -0.0072(8)
C5A 0.0303(14) 0.0358(9) 0.0306(9) -0.0085(6) -0.0037(9) -0.0128(9)
C6A 0.0441(17) 0.0387(10) 0.0441(11) -0.0176(7) -0.0018(11) -0.0090(11)
C7A 0.060(2) 0.0512(13) 0.0575(14) -0.0287(9) -0.0080(14) -0.0089(14)
C8A 0.065(2) 0.0525(13) 0.0684(15) -0.0325(9) -0.0025(15) -0.0186(14)
C9A 0.111(3) 0.0615(14) 0.0705(15) -0.0168(11) -0.0284(18) -0.0142(18)
O11 0.0316(10) 0.0249(6) 0.0518(8) -0.0139(5) -0.0081(7) -0.0041(6)
C12 0.0335(17) 0.0457(12) 0.0733(15) -0.0290(8) -0.0068(13) -0.0029(11)
C13 0.053(2) 0.0741(18) 0.106(2) -0.0664(12) -0.0167(19) 0.0044(17)
C14 0.059(2) 0.092(2) 0.128(3) -0.0786(16) -0.022(2) -0.007(2)
C15 0.045(2) 0.065(2) 0.178(4) -0.0688(16) -0.039(2) -0.0041(17)
O21 0.0256(10) 0.0257(7) 0.0423(8) -0.0058(5) -0.0045(7) -0.0038(6)
C22 0.0409(18) 0.0412(12) 0.0763(16) 0.0090(11) 0.0021(14) -0.0173(12)
C23 0.067(2) 0.0833(17) 0.0418(13) -0.0073(11) 0.0030(15) -0.0321(17)
C24 0.0436(19) 0.0480(12) 0.0729(15) -0.0285(9) 0.0115(14) -0.0107(13)
C25 0.0349(16) 0.0303(11) 0.0520(12) -0.0128(7) -0.0051(11) -0.0035(10)
O31 0.0274(9) 0.0261(7) 0.0348(7) -0.0053(4) -0.0047(7) -0.0058(6)
C32 0.0509(19) 0.0352(10) 0.0545(13) -0.0021(9) 0.0112(13) -0.0186(11)
C33 0.066(2) 0.0551(12) 0.0454(12) -0.0133(9) 0.0174(13) -0.0343(14)
C34 0.0321(17) 0.0454(12) 0.0712(14) -0.0321(8) 0.0108(13) -0.0150(12)
C35 0.0320(15) 0.0310(10) 0.0504(12) -0.0166(7) -0.0062(11) -0.0012(10)
O41 0.0357(11) 0.0284(7) 0.0594(9) -0.0200(5) -0.0202(8) 0.0019(7)
C42 0.0416(19) 0.0581(15) 0.0836(19) -0.0437(9) -0.0311(15) 0.0067(13)
C43 0.057(2) 0.0439(15) 0.154(3) -0.0500(13) -0.019(2) -0.0081(15)
C44 0.063(2) 0.0448(15) 0.132(3) -0.0489(11) -0.037(2) 0.0070(15)
C45 0.0334(17) 0.0472(12) 0.0780(16) -0.0315(9) -0.0181(14) 0.0041(12)

loop_
_atom_type_symbol
_atom_type_description
_atom_type_scat_dispersion_real
_atom_type_scat_dispersion_imag
_atom_type_scat_source
C C 0.0033 0.0016 'International Tables Vol C Tables 4.2.6.8 and 6.1.1.4'
H H 0.0000 0.0000 'International Tables Vol C Tables 4.2.6.8 and 6.1.1.4'
B B 0.0013 0.0007 'International Tables Vol C Tables 4.2.6.8 and 6.1.1.4'
Li Li -0.0003 0.0001 'International Tables Vol C Tables 4.2.6.8 and 6.1.1.4'
O O 0.0106 0.0060 'International Tables Vol C Tables 4.2.6.8 and 6.1.1.4'

loop_
_geom_angle_atom_site_label_1
_geom_angle_atom_site_label_2
_geom_angle_atom_site_label_3
_geom_angle
_geom_angle_site_symmetry_1
_geom_angle_site_symmetry_3
_geom_angle_publ_flag
O21 Li1 O11 99.32(13) . . ?
O21 Li1 Li2 131.14(17) . . ?
O11 Li1 Li2 129.42(18) . . ?
O31 Li2 O41 96.09(13) . . ?
O31 Li2 Li1 133.26(17) . . ?
O41 Li2 Li1 130.46(18) . . ?
C1 B1 H1A 109.5 . . ?
C1 B1 H1B 109.5 . . ?
H1A B1 H1B 109.5 . . ?
C1 B1 H1C 109.5 . . ?
H1A B1 H1C 109.5 . . ?
H1B B1 H1C 109.5 . . ?
C2 C1 C3 115.25(14) . 2_656 ?
C2 C1 B1 121.95(19) . . ?
C3 C1 B1 122.8(2) 2_656 . ?
C3 C2 C1 124.2(2) . . ?
C3 C2 H2 117.9 . . ?
C1 C2 H2 117.9 . . ?
C2 C3 C1 120.5(2) . 2_656 ?
C2 C3 C4 118.12(19) . . ?
C1 C3 C4 121.20(14) 2_656 . ?
C3 C4 C5 110.81(18) . . ?
C3 C4 H4A 109.5 . . ?
C5 C4 H4A 109.5 . . ?
C3 C4 H4B 109.5 . . ?
C5 C4 H4B 109.5 . . ?
H4A C4 H4B 108.1 . . ?
C6 C5 C4 114.89(18) . . ?
C6 C5 H5A 108.5 . . ?
C4 C5 H5A 108.5 . . ?
C6 C5 H5B 108.5 . . ?
C4 C5 H5B 108.5 . . ?
H5A C5 H5B 107.5 . . ?
C5 C6 C7 112.45(19) . . ?
C5 C6 H6A 109.1 . . ?
C7 C6 H6A 109.1 . . ?
C5 C6 H6B 109.1 . . ?
C7 C6 H6B 109.1 . . ?
H6A C6 H6B 107.8 . . ?
C8 C7 C6 115.4(2) . . ?
C8 C7 H7A 108.4 . . ?
C6 C7 H7A 108.4 . . ?
C8 C7 H7B 108.4 . . ?
C6 C7 H7B 108.4 . . ?
H7A C7 H7B 107.5 . . ?
C9 C8 C7 113.2(2) . . ?
C9 C8 H8A 108.9 . . ?
C7 C8 H8A 108.9 . . ?
C9 C8 H8B 108.9 . . ?
C7 C8 H8B 108.9 . . ?
H8A C8 H8B 107.8 . . ?
C8 C9 H9A 109.5 . . ?
C8 C9 H9B 109.5 . . ?
H9A C9 H9B 109.5 . . ?
C8 C9 H9C 109.5 . . ?
H9A C9 H9C 109.5 . . ?
H9B C9 H9C 109.5 . . ?
C1A B1A H1A1 109.5 . . ?
C1A B1A H1A2 109.5 . . ?
H1A1 B1A H1A2 109.5 . . ?
C1A B1A H1A3 109.5 . . ?
H1A1 B1A H1A3 109.5 . . ?
H1A2 B1A H1A3 109.5 . . ?
C2A C1A C3A 115.48(17) . 2_565 ?
C2A C1A B1A 120.69(18) . . ?
C3A C1A B1A 123.8(2) 2_565 . ?
C1A C2A C3A 124.38(18) . . ?
C1A C2A H2A 117.8 . . ?
C3A C2A H2A 117.8 . . ?
C2A C3A C1A 120.1(2) . 2_565 ?
C2A C3A C4A 118.42(17) . . ?
C1A C3A C4A 121.38(16) 2_565 . ?
C3A C4A C5A 113.96(17) . . ?
C3A C4A H4A1 108.8 . . ?
C5A C4A H4A1 108.8 . . ?
C3A C4A H4A2 108.8 . . ?
C5A C4A H4A2 108.8 . . ?
H4A1 C4A H4A2 107.7 . . ?
C6A C5A C4A 113.13(17) . . ?
C6A C5A H5A1 109.0 . . ?
C4A C5A H5A1 109.0 . . ?
C6A C5A H5A2 109.0 . . ?
C4A C5A H5A2 109.0 . . ?
H5A1 C5A H5A2 107.8 . . ?
C5A C6A C7A 114.4(2) . . ?
C5A C6A H6A1 108.7 . . ?
C7A C6A H6A1 108.7 . . ?
C5A C6A H6A2 108.7 . . ?
C7A C6A H6A2 108.7 . . ?
H6A1 C6A H6A2 107.6 . . ?
C8A C7A C6A 115.9(2) . . ?
C8A C7A H7A1 108.3 . . ?
C6A C7A H7A1 108.3 . . ?
C8A C7A H7A2 108.3 . . ?
C6A C7A H7A2 108.3 . . ?
H7A1 C7A H7A2 107.4 . . ?
C7A C8A C9A 113.2(2) . . ?
C7A C8A H8A1 108.9 . . ?
C9A C8A H8A1 108.9 . . ?
C7A C8A H8A2 108.9 . . ?
C9A C8A H8A2 108.9 . . ?
H8A1 C8A H8A2 107.8 . . ?
C8A C9A H9A1 109.5 . . ?
C8A C9A H9A2 109.5 . . ?
H9A1 C9A H9A2 109.5 . . ?
C8A C9A H9A3 109.5 . . ?
H9A1 C9A H9A3 109.5 . . ?
H9A2 C9A H9A3 109.5 . . ?
C12 O11 C15 106.0(2) . . ?
C12 O11 Li1 119.58(16) . . ?
C15 O11 Li1 120.5(2) . . ?
O11 C12 C13 106.4(2) . . ?
O11 C12 H12A 110.4 . . ?
C13 C12 H12A 110.4 . . ?
O11 C12 H12B 110.4 . . ?
C13 C12 H12B 110.4 . . ?
H12A C12 H12B 108.6 . . ?
C14 C13 C12 104.3(3) . . ?
C14 C13 H13A 110.9 . . ?
C12 C13 H13A 110.9 . . ?
C14 C13 H13B 110.9 . . ?
C12 C13 H13B 110.9 . . ?
H13A C13 H13B 108.9 . . ?
C15 C14 C13 106.3(3) . . ?
C15 C14 H14A 110.5 . . ?
C13 C14 H14A 110.5 . . ?
C15 C14 H14B 110.5 . . ?
C13 C14 H14B 110.5 . . ?
H14A C14 H14B 108.7 . . ?
O11 C15 C14 108.4(3) . . ?
O11 C15 H15A 110.0 . . ?
C14 C15 H15A 110.0 . . ?
O11 C15 H15B 110.0 . . ?
C14 C15 H15B 110.0 . . ?
H15A C15 H15B 108.4 . . ?
C25 O21 C22 108.46(16) . . ?
C25 O21 Li1 121.84(12) . . ?
C22 O21 Li1 116.82(14) . . ?
O21 C22 C23 107.52(18) . . ?
O21 C22 H22A 110.2 . . ?
C23 C22 H22A 110.2 . . ?
O21 C22 H22B 110.2 . . ?
C23 C22 H22B 110.2 . . ?
H22A C22 H22B 108.5 . . ?
C22 C23 C24 103.2(2) . . ?
C22 C23 H23A 111.1 . . ?
C24 C23 H23A 111.1 . . ?
C22 C23 H23B 111.1 . . ?
C24 C23 H23B 111.1 . . ?
H23A C23 H23B 109.1 . . ?
C25 C24 C23 101.9(2) . . ?
C25 C24 H24A 111.4 . . ?
C23 C24 H24A 111.4 . . ?
C25 C24 H24B 111.4 . . ?
C23 C24 H24B 111.4 . . ?
H24A C24 H24B 109.3 . . ?
O21 C25 C24 105.34(14) . . ?
O21 C25 H25A 110.7 . . ?
C24 C25 H25A 110.7 . . ?
O21 C25 H25B 110.7 . . ?
C24 C25 H25B 110.7 . . ?
H25A C25 H25B 108.8 . . ?
C32 O31 C35 108.86(15) . . ?
C32 O31 Li2 115.59(14) . . ?
C35 O31 Li2 120.62(12) . . ?
O31 C32 C33 106.69(17) . . ?
O31 C32 H32A 110.4 . . ?
C33 C32 H32A 110.4 . . ?
O31 C32 H32B 110.4 . . ?
C33 C32 H32B 110.4 . . ?
H32A C32 H32B 108.6 . . ?
C32 C33 C34 102.17(19) . . ?
C32 C33 H33A 111.3 . . ?
C34 C33 H33A 111.3 . . ?
C32 C33 H33B 111.3 . . ?
C34 C33 H33B 111.3 . . ?
H33A C33 H33B 109.2 . . ?
C33 C34 C35 102.4(2) . . ?
C33 C34 H34A 111.3 . . ?
C35 C34 H34A 111.3 . . ?
C33 C34 H34B 111.3 . . ?
C35 C34 H34B 111.3 . . ?
H34A C34 H34B 109.2 . . ?
O31 C35 C34 105.13(13) . . ?
O31 C35 H35A 110.7 . . ?
C34 C35 H35A 110.7 . . ?
O31 C35 H35B 110.7 . . ?
C34 C35 H35B 110.7 . . ?
H35A C35 H35B 108.8 . . ?
C45 O41 C42 107.38(19) . . ?
C45 O41 Li2 126.25(18) . . ?
C42 O41 Li2 123.81(18) . . ?
O41 C42 C43 104.9(2) . . ?
O41 C42 H42A 110.8 . . ?
C43 C42 H42A 110.8 . . ?
O41 C42 H42B 110.8 . . ?
C43 C42 H42B 110.8 . . ?
H42A C42 H42B 108.9 . . ?
C44 C43 C42 105.6(2) . . ?
C44 C43 H43A 110.6 . . ?
C42 C43 H43A 110.6 . . ?
C44 C43 H43B 110.6 . . ?
C42 C43 H43B 110.6 . . ?
H43A C43 H43B 108.8 . . ?
C43 C44 C45 105.6(2) . . ?
C43 C44 H44A 110.6 . . ?
C45 C44 H44A 110.6 . . ?
C43 C44 H44B 110.6 . . ?
C45 C44 H44B 110.6 . . ?
H44A C44 H44B 108.8 . . ?
O41 C45 C44 107.1(2) . . ?
O41 C45 H45A 110.3 . . ?
C44 C45 H45A 110.3 . . ?
O41 C45 H45B 110.3 . . ?
C44 C45 H45B 110.3 . . ?
H45A C45 H45B 108.5 . . ?

loop_
_geom_bond_atom_site_label_1
_geom_bond_atom_site_label_2
_geom_bond_distance
_geom_bond_site_symmetry_2
_geom_bond_publ_flag
Li1 O21 1.956(4) . ?
Li1 O11 1.982(3) . ?
Li1 Li2 3.135(4) . ?
Li2 O31 1.956(4) . ?
Li2 O41 1.962(3) . ?
B1 C1 1.615(2) . ?
B1 H1A 0.9800 . ?
B1 H1B 0.9800 . ?
B1 H1C 0.9800 . ?
C1 C2 1.403(3) . ?
C1 C3 1.412(3) 2_656 ?
C2 C3 1.391(2) . ?
C2 H2 0.9500 . ?
C3 C1 1.412(3) 2_656 ?
C3 C4 1.523(3) . ?
C4 C5 1.527(2) . ?
C4 H4A 0.9900 . ?
C4 H4B 0.9900 . ?
C5 C6 1.523(3) . ?
C5 H5A 0.9900 . ?
C5 H5B 0.9900 . ?
C6 C7 1.527(3) . ?
C6 H6A 0.9900 . ?
C6 H6B 0.9900 . ?
C7 C8 1.526(4) . ?
C7 H7A 0.9900 . ?
C7 H7B 0.9900 . ?
C8 C9 1.514(3) . ?
C8 H8A 0.9900 . ?
C8 H8B 0.9900 . ?
C9 H9A 0.9800 . ?
C9 H9B 0.9800 . ?
C9 H9C 0.9800 . ?
B1A C1A 1.618(2) . ?
B1A H1A1 0.9800 . ?
B1A H1A2 0.9800 . ?
B1A H1A3 0.9800 . ?
C1A C2A 1.400(3) . ?
C1A C3A 1.403(3) 2_565 ?
C2A C3A 1.402(3) . ?
C2A H2A 0.9500 . ?
C3A C1A 1.403(3) 2_565 ?
C3A C4A 1.515(3) . ?
C4A C5A 1.532(3) . ?
C4A H4A1 0.9900 . ?
C4A H4A2 0.9900 . ?
C5A C6A 1.515(3) . ?
C5A H5A1 0.9900 . ?
C5A H5A2 0.9900 . ?
C6A C7A 1.538(3) . ?
C6A H6A1 0.9900 . ?
C6A H6A2 0.9900 . ?
C7A C8A 1.4966(18) . ?
C7A H7A1 0.9900 . ?
C7A H7A2 0.9900 . ?
C8A C9A 1.521(5) . ?
C8A H8A1 0.9900 . ?
C8A H8A2 0.9900 . ?
C9A H9A1 0.9800 . ?
C9A H9A2 0.9800 . ?
C9A H9A3 0.9800 . ?
O11 C12 1.417(3) . ?
O11 C15 1.422(4) . ?
C12 C13 1.510(4) . ?
C12 H12A 0.9900 . ?
C12 H12B 0.9900 . ?
C13 C14 1.491(5) . ?
C13 H13A 0.9900 . ?
C13 H13B 0.9900 . ?
C14 C15 1.440(4) . ?
C14 H14A 0.9900 . ?
C14 H14B 0.9900 . ?
C15 H15A 0.9900 . ?
C15 H15B 0.9900 . ?
O21 C25 1.442(3) . ?
O21 C22 1.4438(12) . ?
C22 C23 1.481(4) . ?
C22 H22A 0.9900 . ?
C22 H22B 0.9900 . ?
C23 C24 1.515(3) . ?
C23 H23A 0.9900 . ?
C23 H23B 0.9900 . ?
C24 C25 1.509(3) . ?
C24 H24A 0.9900 . ?
C24 H24B 0.9900 . ?
C25 H25A 0.9900 . ?
C25 H25B 0.9900 . ?
O31 C32 1.4427(10) . ?
O31 C35 1.447(3) . ?
C32 C33 1.502(4) . ?
C32 H32A 0.9900 . ?
C32 H32B 0.9900 . ?
C33 C34 1.506(3) . ?
C33 H33A 0.9900 . ?
C33 H33B 0.9900 . ?
C34 C35 1.513(3) . ?
C34 H34A 0.9900 . ?
C34 H34B 0.9900 . ?
C35 H35A 0.9900 . ?
C35 H35B 0.9900 . ?
O41 C45 1.420(3) . ?
O41 C42 1.429(3) . ?
C42 C43 1.488(3) . ?
C42 H42A 0.9900 . ?
C42 H42B 0.9900 . ?
C43 C44 1.484(5) . ?
C43 H43A 0.9900 . ?
C43 H43B 0.9900 . ?
C44 C45 1.486(3) . ?
C44 H44A 0.9900 . ?
C44 H44B 0.9900 . ?
C45 H45A 0.9900 . ?
C45 H45B 0.9900 . ?

loop_
_geom_torsion_atom_site_label_1
_geom_torsion_atom_site_label_2
_geom_torsion_atom_site_label_3
_geom_torsion_atom_site_label_4
_geom_torsion
_geom_torsion_site_symmetry_1
_geom_torsion_site_symmetry_2
_geom_torsion_site_symmetry_3
_geom_torsion_site_symmetry_4
_geom_torsion_publ_flag
O21 Li1 Li2 O31 -178.64(17) . . . . ?
O11 Li1 Li2 O31 -3.5(3) . . . . ?
O21 Li1 Li2 O41 7.6(3) . . . . ?
O11 Li1 Li2 O41 -177.27(17) . . . . ?
C3 C1 C2 C3 0.6(3) 2_656 . . . ?
B1 C1 C2 C3 -177.89(17) . . . . ?
C1 C2 C3 C1 -0.7(3) . . . 2_656 ?
C1 C2 C3 C4 174.97(16) . . . . ?
C2 C3 C4 C5 -85.17(17) . . . . ?
C1 C3 C4 C5 90.4(2) 2_656 . . . ?
C3 C4 C5 C6 -176.78(13) . . . . ?
C4 C5 C6 C7 -173.46(12) . . . . ?
C5 C6 C7 C8 178.51(14) . . . . ?
C6 C7 C8 C9 70.7(2) . . . . ?
C3A C1A C2A C3A -0.4(4) 2_565 . . . ?
B1A C1A C2A C3A 178.97(18) . . . . ?
C1A C2A C3A C1A 0.4(4) . . . 2_565 ?
C1A C2A C3A C4A -177.00(18) . . . . ?
C2A C3A C4A C5A 92.58(17) . . . . ?
C1A C3A C4A C5A -84.8(2) 2_565 . . . ?
C3A C4A C5A C6A 179.76(16) . . . . ?
C4A C5A C6A C7A 173.02(13) . . . . ?
C5A C6A C7A C8A 63.4(3) . . . . ?
C6A C7A C8A C9A 65.0(4) . . . . ?
O21 Li1 O11 C12 176.13(16) . . . . ?
Li2 Li1 O11 C12 -0.1(3) . . . . ?
O21 Li1 O11 C15 -49.2(2) . . . . ?
Li2 Li1 O11 C15 134.5(2) . . . . ?
C15 O11 C12 C13 28.7(2) . . . . ?
Li1 O11 C12 C13 169.09(18) . . . . ?
O11 C12 C13 C14 -17.8(3) . . . . ?
C12 C13 C14 C15 0.3(4) . . . . ?
C12 O11 C15 C14 -29.2(3) . . . . ?
Li1 O11 C15 C14 -169.1(2) . . . . ?
C13 C14 C15 O11 17.3(4) . . . . ?
O11 Li1 O21 C25 167.32(15) . . . . ?
Li2 Li1 O21 C25 -16.5(3) . . . . ?
O11 Li1 O21 C22 -55.6(2) . . . . ?
Li2 Li1 O21 C22 120.51(19) . . . . ?
C25 O21 C22 C23 3.9(3) . . . . ?
Li1 O21 C22 C23 -138.5(2) . . . . ?
O21 C22 C23 C24 -25.1(3) . . . . ?
C22 C23 C24 C25 35.6(3) . . . . ?
C22 O21 C25 C24 19.3(3) . . . . ?
Li1 O21 C25 C24 159.4(2) . . . . ?
C23 C24 C25 O21 -34.0(3) . . . . ?
O41 Li2 O31 C32 56.2(2) . . . . ?
Li1 Li2 O31 C32 -118.98(18) . . . . ?
O41 Li2 O31 C35 -169.35(14) . . . . ?
Li1 Li2 O31 C35 15.4(3) . . . . ?
C35 O31 C32 C33 -9.0(3) . . . . ?
Li2 O31 C32 C33 130.5(2) . . . . ?
O31 C32 C33 C34 29.5(3) . . . . ?
C32 C33 C34 C35 -37.8(3) . . . . ?
C32 O31 C35 C34 -15.3(3) . . . . ?
Li2 O31 C35 C34 -152.4(2) . . . . ?
C33 C34 C35 O31 33.3(3) . . . . ?
O31 Li2 O41 C45 -153.09(16) . . . . ?
Li1 Li2 O41 C45 22.3(3) . . . . ?
O31 Li2 O41 C42 47.4(2) . . . . ?
Li1 Li2 O41 C42 -137.2(2) . . . . ?
C45 O41 C42 C43 31.9(2) . . . . ?
Li2 O41 C42 C43 -165.3(2) . . . . ?
O41 C42 C43 C44 -25.6(4) . . . . ?
C42 C43 C44 C45 10.2(4) . . . . ?
C42 O41 C45 C44 -25.7(2) . . . . ?
Li2 O41 C45 C44 172.0(2) . . . . ?
C43 C44 C45 O41 8.9(3) . . . . ?
